data_4349532
loop_
_publ_author_name
'Huang, Bo'
'Xiao, Zicheng'
'Wu, Baolin'
'Hu, Xiaokang'
'Hu, Xunliang'
'Wu, Pingfan'
'Wei, Yongge'

_publ_section_title
;
 Synthesis, crystal structure and spectroscopic studies of a series of
 hexavanadate hybrids with multiple functional groups
;
_journal_issue 1
_journal_name_full 'Inorganic Chemistry Frontiers'
_journal_page_first 165
_journal_paper_doi 10.1039/C6QI00302H
_journal_volume 4
_journal_year 2017
_chemical_formula_moiety '2(C13 H13 O13.5 V3), 2(C16 H36 N)'
_chemical_formula_sum 'C58 H98 N2 O27 V6'
_chemical_formula_weight 1561.02
_space_group_crystal_system monoclinic
_space_group_IT_number 14
_space_group_name_Hall '-P 2ybc'
_space_group_name_H-M_alt 'P 1 21/c 1'
_atom_sites_solution_hydrogens geom
_atom_sites_solution_primary direct
_atom_sites_solution_secondary difmap
_audit_creation_date 2016-03-17
_audit_creation_method
;
  Olex2 1.1
  (compiled 2011.02.15 svn.r1672, GUI svn.r3494)
;
_audit_update_record
;
2016-06-13 deposited with the CCDC.
2016-11-15 downloaded from the CCDC.
;
_cell_angle_alpha 90.00
_cell_angle_beta 99.0881(18)
_cell_angle_gamma 90.00
_cell_formula_units_Z 2
_cell_length_a 11.3754(2)
_cell_length_b 16.3585(3)
_cell_length_c 18.4016(4)
_cell_measurement_reflns_used 5355
_cell_measurement_temperature 103.7
_cell_measurement_theta_max 29.2539
_cell_measurement_theta_min 2.9235
_cell_volume 3381.27(11)
_computing_cell_refinement
;
CrysAlisPro, Agilent Technologies,
Version 1.171.35.11 (release 16-05-2011 CrysAlis171 .NET)
(compiled May 16 2011,17:55:39)
;
_computing_data_collection
;
CrysAlisPro, Agilent Technologies,
Version 1.171.35.11 (release 16-05-2011 CrysAlis171 .NET)
(compiled May 16 2011,17:55:39)
;
_computing_data_reduction
;
CrysAlisPro, Agilent Technologies,
Version 1.171.35.11 (release 16-05-2011 CrysAlis171 .NET)
(compiled May 16 2011,17:55:39)
;
_computing_molecular_graphics
;
O. V. Dolomanov, L. J. Bourhis, R. J. Gildea, J. A. K. Howard and H. Puschmann,
OLEX2: a complete structure solution, refinement and analysis program.
J. Appl. Cryst. (2009). 42, 339-341.
;
_computing_publication_material
;
O. V. Dolomanov, L. J. Bourhis, R. J. Gildea, J. A. K. Howard and H. Puschmann,
OLEX2: a complete structure solution, refinement and analysis program.
J. Appl. Cryst. (2009). 42, 339-341.
;
_computing_structure_refinement 'SHELXL-97 (Sheldrick, 1997)'
_computing_structure_solution 'A short history of SHELX (Sheldrick, 2007)/Bruker'
_diffrn_ambient_temperature 103.7
_diffrn_detector_area_resol_mean 16.0971
_diffrn_measured_fraction_theta_full 0.998
_diffrn_measured_fraction_theta_max 0.998
_diffrn_measurement_details
;
#__ type_ start__ end____ width___ exp.time_
  1 omega   34.00   89.00   1.0000   20.0000
omega____ theta____ kappa____ phi______ frames
    -       20.9827   77.0000  120.0000 55

#__ type_ start__ end____ width___ exp.time_
  2 omega  -26.00   17.00   1.0000   20.0000
omega____ theta____ kappa____ phi______ frames
    -       20.9827  -37.0000  -30.0000 43

#__ type_ start__ end____ width___ exp.time_
  3 omega   52.00   90.00   1.0000   20.0000
omega____ theta____ kappa____ phi______ frames
    -       20.9827   52.0000  175.0000 38

#__ type_ start__ end____ width___ exp.time_
  4 omega   -3.00   49.00   1.0000   20.0000
omega____ theta____ kappa____ phi______ frames
    -       20.9827   77.0000   90.0000 52

#__ type_ start__ end____ width___ exp.time_
  5 omega   -5.00   63.00   1.0000   20.0000
omega____ theta____ kappa____ phi______ frames
    -       20.9827   77.0000  -30.0000 68
;
_diffrn_measurement_device_type 'Xcalibur, Eos, Gemini'
_diffrn_measurement_method '\w scans'
_diffrn_orient_matrix_UB_11 0.0627220000
_diffrn_orient_matrix_UB_12 -0.0050281000
_diffrn_orient_matrix_UB_13 0.0055761000
_diffrn_orient_matrix_UB_21 0.0063408000
_diffrn_orient_matrix_UB_22 0.0340407000
_diffrn_orient_matrix_UB_23 0.0241828000
_diffrn_orient_matrix_UB_31 -0.0037628000
_diffrn_orient_matrix_UB_32 -0.0263745000
_diffrn_orient_matrix_UB_33 0.0301315000
_diffrn_radiation_monochromator graphite
_diffrn_radiation_type 'Mo K\a'
_diffrn_radiation_wavelength 0.7107
_diffrn_reflns_av_R_equivalents 0.0364
_diffrn_reflns_av_unetI/netI 0.0532
_diffrn_reflns_limit_h_max 14
_diffrn_reflns_limit_h_min -11
_diffrn_reflns_limit_k_max 20
_diffrn_reflns_limit_k_min -17
_diffrn_reflns_limit_l_max 15
_diffrn_reflns_limit_l_min -22
_diffrn_reflns_number 15669
_diffrn_reflns_theta_full 26.00
_diffrn_reflns_theta_max 26.00
_diffrn_reflns_theta_min 2.93
_diffrn_source 'Enhance (Mo) X-ray Source'
_exptl_absorpt_coefficient_mu 0.878
_exptl_absorpt_correction_T_max 1.00000
_exptl_absorpt_correction_T_min 0.95620
_exptl_absorpt_correction_type multi-scan
_exptl_absorpt_process_details
;
CrysAlisPro, Agilent Technologies,
Version 1.171.35.11 (release 16-05-2011 CrysAlis171 .NET)
(compiled May 16 2011,17:55:39)
Empirical absorption correction using spherical harmonics,
 implemented in SCALE3 ABSPACK scaling algorithm.
;
_exptl_crystal_colour orange
_exptl_crystal_density_diffrn 1.533
_exptl_crystal_density_method 'not measured'
_exptl_crystal_description block
_exptl_crystal_F_000 1628
_exptl_crystal_size_max 0.12
_exptl_crystal_size_mid 0.08
_exptl_crystal_size_min 0.08
_refine_diff_density_max 0.947
_refine_diff_density_min -0.510
_refine_diff_density_rms 0.084
_refine_ls_extinction_method none
_refine_ls_goodness_of_fit_ref 1.045
_refine_ls_hydrogen_treatment mixed
_refine_ls_matrix_type full
_refine_ls_number_parameters 426
_refine_ls_number_reflns 6633
_refine_ls_number_restraints 0
_refine_ls_restrained_S_all 1.045
_refine_ls_R_factor_all 0.0663
_refine_ls_R_factor_gt 0.0489
_refine_ls_shift/su_max 0.001
_refine_ls_shift/su_mean 0.000
_refine_ls_structure_factor_coef Fsqd
_refine_ls_weighting_details 'calc w=1/[\s^2^(Fo^2^)+(0.0474P)^2^+5.6236P] where P=(Fo^2^+2Fc^2^)/3'
_refine_ls_weighting_scheme calc
_refine_ls_wR_factor_gt 0.1132
_refine_ls_wR_factor_ref 0.1213
_reflns_number_gt 5314
_reflns_number_total 6633
_reflns_threshold_expression >2sigma(I)
_cod_data_source_file c6qi00302h2.cif
_cod_data_source_block exp_3913
_cod_database_code 4349532
_reflns_odcompleteness_completeness 99.79
_reflns_odcompleteness_iscentric 1
_reflns_odcompleteness_theta 26.32

loop_
_space_group_symop_id
_space_group_symop_operation_xyz
1 'x, y, z'
2 '-x, y+1/2, -z+1/2'
3 '-x, -y, -z'
4 'x, -y-1/2, z-1/2'

loop_
_atom_site_label
_atom_site_type_symbol
_atom_site_fract_x
_atom_site_fract_y
_atom_site_fract_z
_atom_site_U_iso_or_equiv
_atom_site_adp_type
_atom_site_occupancy
_atom_site_symmetry_multiplicity
_atom_site_calc_flag
_atom_site_refinement_flags
V1 V 0.82989(5) 0.95936(3) 0.03614(3) 0.01340(14) Uani 1 1 d .
V2 V 0.96403(5) 1.13343(3) 0.00993(3) 0.01333(14) Uani 1 1 d .
V3 V 0.92808(5) 0.99337(3) -0.12105(3) 0.01292(14) Uani 1 1 d .
O5 O 0.89195(18) 0.86033(13) 0.02495(12) 0.0149(5) Uani 1 1 d .
O10 O 0.81433(18) 1.08287(13) 0.03272(12) 0.0132(5) Uani 1 1 d .
O7 O 0.96670(19) 0.88487(13) -0.10347(12) 0.0147(5) Uani 1 1 d .
O6 O 0.92453(19) 0.97586(14) 0.12828(12) 0.0152(5) Uani 1 1 d .
O4 O 1.0000 1.0000 0.0000 0.0112(6) Uani 1 2 d S
O1 O 0.91978(19) 1.22706(14) 0.00918(12) 0.0167(5) Uani 1 1 d .
O8 O 0.78165(18) 0.97022(13) -0.07194(12) 0.0129(5) Uani 1 1 d .
O9 O 0.89005(18) 1.10897(13) -0.09659(12) 0.0122(5) Uani 1 1 d .
O2 O 0.7000(2) 0.94131(14) 0.05590(13) 0.0181(5) Uani 1 1 d .
O3 O 0.85825(19) 0.99239(14) -0.20491(12) 0.0166(5) Uani 1 1 d .
O11 O 0.5590(2) 1.22565(15) -0.09143(14) 0.0261(6) Uani 1 1 d .
N1 N 1.1136(2) 1.19442(17) -0.27666(15) 0.0185(6) Uani 1 1 d .
C18 C 1.2099(3) 1.2459(2) -0.30410(19) 0.0208(8) Uani 1 1 d .
H18A H 1.1840 1.3024 -0.3065 0.025 Uiso 1 1 calc R
H18B H 1.2815 1.2428 -0.2678 0.025 Uiso 1 1 calc R
O14 O 0.3471(3) 1.49649(18) -0.19586(19) 0.0429(8) Uani 1 1 d .
H14 H 0.2757 1.4930 -0.2115 0.064 Uiso 1 1 calc R
C4 C 0.6776(3) 1.1022(2) -0.08366(18) 0.0132(7) Uani 1 1 d .
C3 C 0.7023(3) 1.1178(2) -0.00026(18) 0.0151(7) Uani 1 1 d .
H3A H 0.7034 1.1762 0.0089 0.018 Uiso 1 1 calc R
H3B H 0.6387 1.0941 0.0223 0.018 Uiso 1 1 calc R
C5 C 0.5569(3) 1.1409(2) -0.11432(19) 0.0175(7) Uani 1 1 d .
H5A H 0.5428 1.1374 -0.1676 0.021 Uiso 1 1 calc R
H5B H 0.4934 1.1120 -0.0957 0.021 Uiso 1 1 calc R
C15 C 1.2637(3) 1.0780(2) -0.24086(19) 0.0209(8) Uani 1 1 d .
H15A H 1.2747 1.0938 -0.1894 0.025 Uiso 1 1 calc R
H15B H 1.3244 1.1050 -0.2638 0.025 Uiso 1 1 calc R
C13 C 0.3856(3) 1.4261(3) -0.1631(2) 0.0282(9) Uani 1 1 d .
C19 C 1.2419(3) 1.2230(2) -0.3777(2) 0.0221(8) Uani 1 1 d .
H19A H 1.1741 1.2313 -0.4161 0.027 Uiso 1 1 calc R
H19B H 1.2647 1.1658 -0.3778 0.027 Uiso 1 1 calc R
C1 C 0.6709(3) 1.0107(2) -0.09903(18) 0.0140(7) Uani 1 1 d .
H1A H 0.6080 0.9870 -0.0758 0.017 Uiso 1 1 calc R
H1B H 0.6510 1.0018 -0.1517 0.017 Uiso 1 1 calc R
C2 C 0.7737(3) 1.1409(2) -0.12233(18) 0.0143(7) Uani 1 1 d .
H2A H 0.7539 1.1313 -0.1749 0.017 Uiso 1 1 calc R
H2B H 0.7743 1.1995 -0.1143 0.017 Uiso 1 1 calc R
C23 C 1.0562(3) 1.3051(2) -0.1888(2) 0.0251(8) Uani 1 1 d .
H23A H 0.9716 1.3049 -0.2077 0.030 Uiso 1 1 calc R
H23B H 1.0943 1.3440 -0.2174 0.030 Uiso 1 1 calc R
O13 O 0.3329(3) 1.3636(2) -0.1679(2) 0.0598(10) Uani 1 1 d .
C16 C 1.2758(3) 0.9855(2) -0.2472(2) 0.0253(8) Uani 1 1 d .
H16A H 1.2662 0.9702 -0.2987 0.030 Uiso 1 1 calc R
H16B H 1.2134 0.9589 -0.2255 0.030 Uiso 1 1 calc R
C22 C 1.1072(3) 1.2205(2) -0.19720(18) 0.0204(8) Uani 1 1 d .
H22A H 1.0590 1.1810 -0.1758 0.025 Uiso 1 1 calc R
H22B H 1.1868 1.2185 -0.1691 0.025 Uiso 1 1 calc R
C26 C 0.9952(3) 1.2101(2) -0.32677(19) 0.0212(8) Uani 1 1 d .
H26A H 0.9785 1.2683 -0.3269 0.025 Uiso 1 1 calc R
H26B H 1.0034 1.1946 -0.3766 0.025 Uiso 1 1 calc R
C17 C 1.3972(3) 0.9562(3) -0.2082(2) 0.0340(10) Uani 1 1 d .
H17A H 1.4590 0.9842 -0.2281 0.051 Uiso 1 1 calc R
H17B H 1.4043 0.8984 -0.2155 0.051 Uiso 1 1 calc R
H17C H 1.4043 0.9675 -0.1565 0.051 Uiso 1 1 calc R
C21 C 1.3887(3) 1.2599(3) -0.4643(2) 0.0324(10) Uani 1 1 d .
H21A H 1.3244 1.2686 -0.5041 0.049 Uiso 1 1 calc R
H21B H 1.4152 1.2043 -0.4650 0.049 Uiso 1 1 calc R
H21C H 1.4534 1.2959 -0.4699 0.049 Uiso 1 1 calc R
C14 C 1.1410(3) 1.1039(2) -0.27860(19) 0.0195(7) Uani 1 1 d .
H14A H 1.1319 1.0869 -0.3297 0.023 Uiso 1 1 calc R
H14B H 1.0821 1.0747 -0.2559 0.023 Uiso 1 1 calc R
C6 C 0.5510(4) 1.2849(3) -0.1400(2) 0.0356(10) Uani 1 1 d .
C20 C 1.3464(3) 1.2773(2) -0.3918(2) 0.0270(9) Uani 1 1 d .
H20A H 1.3222 1.3341 -0.3910 0.032 Uiso 1 1 calc R
H20B H 1.4124 1.2694 -0.3520 0.032 Uiso 1 1 calc R
C11 C 0.5465(4) 1.5106(3) -0.0885(2) 0.0355(10) Uani 1 1 d .
H11 H 0.4997 1.5569 -0.0993 0.043 Uiso 1 1 calc R
O12 O 0.5328(4) 1.2737(2) -0.20607(18) 0.0629(11) Uani 1 1 d .
C28 C 0.7722(3) 1.1938(3) -0.3505(2) 0.0360(10) Uani 1 1 d .
H28A H 0.7805 1.1940 -0.4022 0.043 Uiso 1 1 calc R
H28B H 0.7096 1.1553 -0.3443 0.043 Uiso 1 1 calc R
C29 C 0.7374(4) 1.2744(3) -0.3301(3) 0.0558(14) Uani 1 1 d .
H29A H 0.6610 1.2878 -0.3576 0.084 Uiso 1 1 calc R
H29B H 0.7952 1.3137 -0.3406 0.084 Uiso 1 1 calc R
H29C H 0.7328 1.2754 -0.2784 0.084 Uiso 1 1 calc R
C12 C 0.5076(4) 1.4354(3) -0.1189(2) 0.0338(10) Uani 1 1 d .
C9 C 0.7233(4) 1.4487(3) -0.0256(3) 0.0394(11) Uani 1 1 d .
H9 H 0.7947 1.4532 0.0067 0.047 Uiso 1 1 calc R
C7 C 0.5797(4) 1.3668(3) -0.1036(2) 0.0327(9) Uani 1 1 d .
C10 C 0.6541(4) 1.5165(3) -0.0424(2) 0.0371(10) Uani 1 1 d .
H10 H 0.6798 1.5669 -0.0226 0.044 Uiso 1 1 calc R
C25 C 1.0272(4) 1.4155(3) -0.0970(3) 0.0407(11) Uani 1 1 d .
H25A H 1.0663 1.4549 -0.1236 0.061 Uiso 1 1 calc R
H25B H 1.0413 1.4287 -0.0455 0.061 Uiso 1 1 calc R
H25C H 0.9431 1.4164 -0.1147 0.061 Uiso 1 1 calc R
C24 C 1.0757(4) 1.3312(2) -0.1084(2) 0.0293(9) Uani 1 1 d .
H24A H 1.0374 1.2920 -0.0802 0.035 Uiso 1 1 calc R
H24B H 1.1603 1.3304 -0.0896 0.035 Uiso 1 1 calc R
C27 C 0.8895(3) 1.1646(3) -0.3050(2) 0.0299(9) Uani 1 1 d .
H27A H 0.8870 1.1734 -0.2531 0.036 Uiso 1 1 calc R
H27B H 0.8989 1.1064 -0.3126 0.036 Uiso 1 1 calc R
C8 C 0.6885(4) 1.3732(3) -0.0559(2) 0.0354(10) Uani 1 1 d .
H8 H 0.7367 1.3275 -0.0448 0.042 Uiso 1 1 calc R

loop_
_atom_site_aniso_label
_atom_site_aniso_U_11
_atom_site_aniso_U_22
_atom_site_aniso_U_33
_atom_site_aniso_U_23
_atom_site_aniso_U_13
_atom_site_aniso_U_12
V1 0.0119(3) 0.0143(3) 0.0143(3) 0.0044(2) 0.0030(2) 0.0000(2)
V2 0.0135(3) 0.0104(3) 0.0154(3) -0.0012(2) 0.0003(2) -0.0004(2)
V3 0.0134(3) 0.0151(3) 0.0098(3) -0.0004(2) 0.0006(2) 0.0017(2)
O5 0.0127(11) 0.0128(12) 0.0181(12) 0.0028(9) -0.0003(9) -0.0013(9)
O10 0.0117(11) 0.0133(12) 0.0140(11) 0.0006(9) 0.0006(9) 0.0006(9)
O7 0.0156(11) 0.0137(12) 0.0140(12) -0.0012(9) -0.0003(9) 0.0004(9)
O6 0.0150(11) 0.0177(12) 0.0131(11) 0.0017(9) 0.0029(9) 0.0022(9)
O4 0.0138(15) 0.0110(16) 0.0086(15) -0.0006(12) 0.0012(12) -0.0012(12)
O1 0.0174(11) 0.0131(12) 0.0190(12) -0.0007(10) 0.0010(10) 0.0004(9)
O8 0.0126(11) 0.0125(12) 0.0127(11) -0.0004(9) -0.0009(9) 0.0003(9)
O9 0.0119(10) 0.0114(11) 0.0127(11) 0.0012(9) 0.0002(9) -0.0005(9)
O2 0.0169(12) 0.0189(13) 0.0188(13) 0.0032(10) 0.0038(10) -0.0019(10)
O3 0.0173(11) 0.0183(13) 0.0138(12) -0.0009(10) 0.0008(9) 0.0002(10)
O11 0.0268(14) 0.0161(13) 0.0334(16) 0.0036(11) -0.0017(12) 0.0029(11)
N1 0.0187(14) 0.0201(16) 0.0170(15) 0.0079(12) 0.0036(12) -0.0005(12)
C18 0.0184(17) 0.022(2) 0.0226(19) 0.0072(15) 0.0044(14) -0.0006(15)
O14 0.0355(16) 0.0331(18) 0.058(2) 0.0021(15) -0.0001(15) 0.0053(14)
C4 0.0114(15) 0.0128(16) 0.0152(16) 0.0024(13) 0.0010(12) 0.0011(13)
C3 0.0121(15) 0.0141(17) 0.0193(18) 0.0019(13) 0.0029(13) 0.0024(13)
C5 0.0156(16) 0.0180(18) 0.0188(18) 0.0044(14) 0.0027(14) -0.0005(14)
C15 0.0214(17) 0.024(2) 0.0171(18) 0.0043(15) 0.0027(14) 0.0011(15)
C13 0.026(2) 0.032(2) 0.026(2) 0.0012(17) 0.0037(16) -0.0006(18)
C19 0.0230(18) 0.0194(19) 0.025(2) 0.0077(15) 0.0065(15) 0.0011(15)
C1 0.0108(15) 0.0178(18) 0.0131(16) 0.0032(13) 0.0007(12) 0.0004(13)
C2 0.0120(15) 0.0157(17) 0.0143(16) 0.0014(13) -0.0004(13) 0.0022(13)
C23 0.0277(19) 0.022(2) 0.027(2) 0.0045(16) 0.0096(16) 0.0006(16)
O13 0.060(2) 0.052(2) 0.062(2) 0.0148(18) -0.0075(19) -0.0220(19)
C16 0.0251(19) 0.026(2) 0.024(2) -0.0041(16) 0.0004(15) 0.0056(16)
C22 0.0239(18) 0.024(2) 0.0144(17) 0.0042(15) 0.0051(14) 0.0000(15)
C26 0.0186(17) 0.026(2) 0.0188(18) 0.0106(15) 0.0035(14) 0.0032(15)
C17 0.028(2) 0.038(3) 0.033(2) -0.0050(19) -0.0033(18) 0.0124(18)
C21 0.031(2) 0.036(2) 0.035(2) 0.0102(19) 0.0181(18) 0.0020(18)
C14 0.0218(17) 0.0188(18) 0.0176(18) 0.0040(14) 0.0020(14) -0.0018(14)
C6 0.036(2) 0.042(3) 0.027(2) -0.0008(19) 0.0003(18) 0.000(2)
C20 0.0254(19) 0.029(2) 0.029(2) 0.0075(17) 0.0097(16) -0.0020(16)
C11 0.043(2) 0.032(2) 0.030(2) 0.0004(18) 0.0023(19) 0.0007(19)
O12 0.108(3) 0.042(2) 0.034(2) 0.0040(16) -0.003(2) -0.013(2)
C28 0.025(2) 0.052(3) 0.031(2) 0.007(2) 0.0061(18) 0.0016(19)
C29 0.050(3) 0.068(4) 0.050(3) 0.010(3) 0.010(2) 0.010(3)
C12 0.038(2) 0.036(2) 0.029(2) 0.0030(18) 0.0078(18) -0.0002(19)
C9 0.039(2) 0.038(3) 0.041(3) 0.001(2) 0.003(2) -0.005(2)
C7 0.031(2) 0.035(2) 0.031(2) 0.0061(18) 0.0030(18) -0.0001(18)
C10 0.040(2) 0.027(2) 0.042(3) 0.0001(19) 0.002(2) -0.0050(19)
C25 0.049(3) 0.030(2) 0.045(3) -0.008(2) 0.011(2) 0.001(2)
C24 0.038(2) 0.022(2) 0.030(2) 0.0022(17) 0.0107(18) -0.0025(17)
C27 0.0248(19) 0.039(2) 0.026(2) 0.0119(18) 0.0028(16) -0.0026(17)
C8 0.038(2) 0.027(2) 0.039(3) 0.0037(18) -0.0002(19) -0.0013(18)

loop_
_atom_type_symbol
_atom_type_description
_atom_type_scat_dispersion_real
_atom_type_scat_dispersion_imag
_atom_type_scat_source
C C 0.0033 0.0016 'International Tables Vol C Tables 4.2.6.8 and 6.1.1.4'
H H 0.0000 0.0000 'International Tables Vol C Tables 4.2.6.8 and 6.1.1.4'
N N 0.0061 0.0033 'International Tables Vol C Tables 4.2.6.8 and 6.1.1.4'
O O 0.0106 0.0060 'International Tables Vol C Tables 4.2.6.8 and 6.1.1.4'
V V 0.3005 0.5294 'International Tables Vol C Tables 4.2.6.8 and 6.1.1.4'

loop_
_geom_angle_atom_site_label_1
_geom_angle_atom_site_label_2
_geom_angle_atom_site_label_3
_geom_angle
_geom_angle_site_symmetry_1
_geom_angle_site_symmetry_3
V2 V1 V3 65.980(18) 3_775 3_775
O5 V1 V2 34.63(7) . 3_775
O5 V1 V3 87.01(7) . 3_775
O5 V1 O10 158.60(10) . .
O5 V1 O6 93.07(10) . .
O5 V1 O4 81.95(7) . .
O5 V1 O8 91.00(10) . .
O10 V1 V2 123.99(6) . 3_775
O10 V1 V3 80.23(6) . 3_775
O10 V1 O4 76.75(6) . .
O6 V1 V2 88.05(7) . 3_775
O6 V1 V3 32.56(7) . 3_775
O6 V1 O10 85.39(9) . .
O6 V1 O4 80.03(7) . .
O6 V1 O8 156.82(10) . .
O4 V1 V2 47.364(15) . 3_775
O4 V1 V3 47.490(14) . 3_775
O8 V1 V2 82.41(6) . 3_775
O8 V1 V3 125.17(7) . 3_775
O8 V1 O10 82.58(9) . .
O8 V1 O4 77.96(6) . .
O2 V1 V2 138.92(9) . 3_775
O2 V1 V3 136.19(9) . 3_775
O2 V1 O5 104.67(11) . .
O2 V1 O10 96.40(10) . .
O2 V1 O6 103.83(11) . .
O2 V1 O4 171.97(9) . .
O2 V1 O8 97.16(11) . .
V1 V2 V3 66.213(18) 3_775 3_775
O5 V2 V1 33.31(7) 3_775 3_775
O5 V2 V3 89.17(7) 3_775 3_775
O5 V2 O10 157.69(10) 3_775 .
O5 V2 O4 80.92(7) 3_775 .
O5 V2 O9 86.06(9) 3_775 .
O10 V2 V1 125.15(7) . 3_775
O10 V2 V3 80.96(6) . 3_775
O10 V2 O4 77.63(6) . .
O10 V2 O9 83.39(9) . .
O7 V2 V1 86.73(7) 3_775 3_775
O7 V2 V3 34.17(7) 3_775 3_775
O7 V2 O5 93.60(10) 3_775 3_775
O7 V2 O10 89.39(9) 3_775 .
O7 V2 O4 81.81(7) 3_775 .
O7 V2 O9 159.11(10) 3_775 .
O4 V2 V1 47.657(15) . 3_775
O4 V2 V3 47.695(15) . 3_775
O1 V2 V1 136.84(9) . 3_775
O1 V2 V3 138.45(8) . 3_775
O1 V2 O5 103.68(11) . 3_775
O1 V2 O10 96.88(10) . .
O1 V2 O7 104.77(11) . 3_775
O1 V2 O4 171.52(8) . .
O1 V2 O9 95.57(10) . .
O9 V2 V1 81.55(6) . 3_775
O9 V2 V3 124.99(6) . 3_775
O9 V2 O4 77.50(6) . .
V2 V3 V1 65.832(18) 3_775 3_775
O7 V3 V1 89.04(7) . 3_775
O7 V3 V2 33.27(7) . 3_775
O7 V3 O4 80.42(7) . .
O7 V3 O8 86.13(9) . .
O7 V3 O9 157.08(10) . .
O6 V3 V1 34.71(7) 3_775 3_775
O6 V3 V2 87.59(7) 3_775 3_775
O6 V3 O7 94.84(10) 3_775 .
O6 V3 O4 81.98(7) 3_775 .
O6 V3 O8 157.99(10) 3_775 .
O6 V3 O9 89.38(10) 3_775 .
O4 V3 V1 47.292(14) . 3_775
O4 V3 V2 47.204(15) . 3_775
O8 V3 V1 123.52(6) . 3_775
O8 V3 V2 81.20(6) . 3_775
O8 V3 O4 76.49(6) . .
O9 V3 V1 81.66(6) . 3_775
O9 V3 V2 124.88(6) . 3_775
O9 V3 O4 77.89(6) . .
O9 V3 O8 81.74(9) . .
O3 V3 V1 139.40(8) . 3_775
O3 V3 V2 136.11(9) . 3_775
O3 V3 O7 103.00(11) . .
O3 V3 O6 104.97(11) . 3_775
O3 V3 O4 171.81(8) . .
O3 V3 O8 96.18(10) . .
O3 V3 O9 97.61(10) . .
V1 O5 V2 112.06(11) . 3_775
V2 O10 V1 110.24(10) . .
C3 O10 V1 118.37(18) . .
C3 O10 V2 118.34(18) . .
V2 O7 V3 112.56(12) 3_775 .
V3 O6 V1 112.73(12) 3_775 .
V1 O4 V1 180.0 3_775 .
V1 O4 V3 85.22(2) 3_775 .
V1 O4 V3 94.78(2) . .
V1 O4 V3 94.78(2) 3_775 3_775
V1 O4 V3 85.22(2) . 3_775
V2 O4 V1 84.98(2) . 3_775
V2 O4 V1 84.98(2) 3_775 .
V2 O4 V1 95.02(2) 3_775 3_775
V2 O4 V1 95.02(2) . .
V2 O4 V2 180.00(3) 3_775 .
V2 O4 V3 85.10(2) . 3_775
V2 O4 V3 85.10(2) 3_775 .
V2 O4 V3 94.90(2) . .
V2 O4 V3 94.90(2) 3_775 3_775
V3 O4 V3 180.000(1) . 3_775
V1 O8 V3 110.03(10) . .
C1 O8 V1 118.41(18) . .
C1 O8 V3 119.29(18) . .
V3 O9 V2 109.18(10) . .
C2 O9 V2 117.65(18) . .
C2 O9 V3 119.36(18) . .
C6 O11 C5 120.9(3) . .
C18 N1 C22 107.8(3) . .
C26 N1 C18 108.5(2) . .
C26 N1 C22 111.0(3) . .
C14 N1 C18 111.6(3) . .
C14 N1 C22 109.6(2) . .
C14 N1 C26 108.4(3) . .
N1 C18 H18A 108.1 . .
N1 C18 H18B 108.1 . .
H18A C18 H18B 107.3 . .
C19 C18 N1 116.6(3) . .
C19 C18 H18A 108.1 . .
C19 C18 H18B 108.1 . .
C13 O14 H14 109.5 . .
C5 C4 C3 108.1(3) . .
C1 C4 C3 110.1(3) . .
C1 C4 C5 108.7(3) . .
C1 C4 C2 109.8(3) . .
C2 C4 C3 111.4(3) . .
C2 C4 C5 108.7(3) . .
O10 C3 C4 111.4(3) . .
O10 C3 H3A 109.4 . .
O10 C3 H3B 109.4 . .
C4 C3 H3A 109.4 . .
C4 C3 H3B 109.4 . .
H3A C3 H3B 108.0 . .
O11 C5 C4 108.3(3) . .
O11 C5 H5A 110.0 . .
O11 C5 H5B 110.0 . .
C4 C5 H5A 110.0 . .
C4 C5 H5B 110.0 . .
H5A C5 H5B 108.4 . .
H15A C15 H15B 108.3 . .
C16 C15 H15A 109.8 . .
C16 C15 H15B 109.8 . .
C14 C15 H15A 109.8 . .
C14 C15 H15B 109.8 . .
C14 C15 C16 109.3(3) . .
O14 C13 C12 111.4(3) . .
O13 C13 O14 125.7(4) . .
O13 C13 C12 122.9(4) . .
C18 C19 H19A 110.1 . .
C18 C19 H19B 110.1 . .
C18 C19 C20 108.1(3) . .
H19A C19 H19B 108.4 . .
C20 C19 H19A 110.1 . .
C20 C19 H19B 110.1 . .
O8 C1 C4 111.8(2) . .
O8 C1 H1A 109.3 . .
O8 C1 H1B 109.3 . .
C4 C1 H1A 109.3 . .
C4 C1 H1B 109.3 . .
H1A C1 H1B 107.9 . .
O9 C2 C4 112.7(3) . .
O9 C2 H2A 109.1 . .
O9 C2 H2B 109.1 . .
C4 C2 H2A 109.1 . .
C4 C2 H2B 109.1 . .
H2A C2 H2B 107.8 . .
H23A C23 H23B 108.1 . .
C22 C23 H23A 109.5 . .
C22 C23 H23B 109.5 . .
C22 C23 C24 110.8(3) . .
C24 C23 H23A 109.5 . .
C24 C23 H23B 109.5 . .
C15 C16 H16A 109.4 . .
C15 C16 H16B 109.4 . .
C15 C16 C17 111.2(3) . .
H16A C16 H16B 108.0 . .
C17 C16 H16A 109.4 . .
C17 C16 H16B 109.4 . .
N1 C22 H22A 108.5 . .
N1 C22 H22B 108.5 . .
C23 C22 N1 115.2(3) . .
C23 C22 H22A 108.5 . .
C23 C22 H22B 108.5 . .
H22A C22 H22B 107.5 . .
N1 C26 H26A 108.6 . .
N1 C26 H26B 108.6 . .
H26A C26 H26B 107.6 . .
C27 C26 N1 114.6(3) . .
C27 C26 H26A 108.6 . .
C27 C26 H26B 108.6 . .
C16 C17 H17A 109.5 . .
C16 C17 H17B 109.5 . .
C16 C17 H17C 109.5 . .
H17A C17 H17B 109.5 . .
H17A C17 H17C 109.5 . .
H17B C17 H17C 109.5 . .
H21A C21 H21B 109.5 . .
H21A C21 H21C 109.5 . .
H21B C21 H21C 109.5 . .
C20 C21 H21A 109.5 . .
C20 C21 H21B 109.5 . .
C20 C21 H21C 109.5 . .
N1 C14 C15 116.1(3) . .
N1 C14 H14A 108.3 . .
N1 C14 H14B 108.3 . .
C15 C14 H14A 108.3 . .
C15 C14 H14B 108.3 . .
H14A C14 H14B 107.4 . .
O11 C6 C7 111.5(3) . .
O12 C6 O11 123.6(4) . .
O12 C6 C7 124.6(4) . .
C19 C20 H20A 108.8 . .
C19 C20 H20B 108.8 . .
C21 C20 C19 113.6(3) . .
C21 C20 H20A 108.8 . .
C21 C20 H20B 108.8 . .
H20A C20 H20B 107.7 . .
C12 C11 H11 119.9 . .
C10 C11 H11 119.9 . .
C10 C11 C12 120.3(4) . .
H28A C28 H28B 107.8 . .
C29 C28 H28A 109.0 . .
C29 C28 H28B 109.0 . .
C29 C28 C27 113.1(4) . .
C27 C28 H28A 109.0 . .
C27 C28 H28B 109.0 . .
C28 C29 H29A 109.5 . .
C28 C29 H29B 109.5 . .
C28 C29 H29C 109.5 . .
H29A C29 H29B 109.5 . .
H29A C29 H29C 109.5 . .
H29B C29 H29C 109.5 . .
C11 C12 C13 121.0(4) . .
C7 C12 C13 119.5(4) . .
C7 C12 C11 119.3(4) . .
C10 C9 H9 119.5 . .
C10 C9 C8 120.9(4) . .
C8 C9 H9 119.5 . .
C12 C7 C6 123.1(4) . .
C12 C7 C8 119.9(4) . .
C8 C7 C6 116.8(4) . .
C11 C10 H10 119.8 . .
C9 C10 C11 120.4(4) . .
C9 C10 H10 119.8 . .
H25A C25 H25B 109.5 . .
H25A C25 H25C 109.5 . .
H25B C25 H25C 109.5 . .
C24 C25 H25A 109.5 . .
C24 C25 H25B 109.5 . .
C24 C25 H25C 109.5 . .
C23 C24 H24A 109.0 . .
C23 C24 H24B 109.0 . .
C25 C24 C23 112.9(3) . .
C25 C24 H24A 109.0 . .
C25 C24 H24B 109.0 . .
H24A C24 H24B 107.8 . .
C26 C27 C28 111.0(3) . .
C26 C27 H27A 109.4 . .
C26 C27 H27B 109.4 . .
C28 C27 H27A 109.4 . .
C28 C27 H27B 109.4 . .
H27A C27 H27B 108.0 . .
C9 C8 C7 119.1(4) . .
C9 C8 H8 120.5 . .
C7 C8 H8 120.5 . .

loop_
_geom_bond_atom_site_label_1
_geom_bond_atom_site_label_2
_geom_bond_distance
_geom_bond_site_symmetry_2
V1 V2 3.0243(8) 3_775
V1 V3 3.0431(7) 3_775
V1 O5 1.792(2) .
V1 O10 2.028(2) .
V1 O6 1.879(2) .
V1 O4 2.2439(5) .
V1 O8 1.986(2) .
V1 O2 1.604(2) .
V2 V1 3.0243(8) 3_775
V2 V3 3.0327(8) 3_775
V2 O5 1.854(2) 3_775
V2 O10 1.996(2) .
V2 O7 1.801(2) 3_775
V2 O4 2.2335(5) .
V2 O1 1.612(2) .
V2 O9 2.047(2) .
V3 V1 3.0431(7) 3_775
V3 V2 3.0327(8) 3_775
V3 O7 1.845(2) .
V3 O6 1.776(2) 3_775
V3 O4 2.2511(5) .
V3 O8 2.052(2) .
V3 O9 2.007(2) .
V3 O3 1.620(2) .
O5 V2 1.854(2) 3_775
O10 C3 1.441(4) .
O7 V2 1.801(2) 3_775
O6 V3 1.776(2) 3_775
O4 V1 2.2440(5) 3_775
O4 V2 2.2335(5) 3_775
O4 V3 2.2511(5) 3_775
O8 C1 1.441(4) .
O9 C2 1.433(4) .
O11 C5 1.448(4) .
O11 C6 1.311(5) .
N1 C18 1.530(4) .
N1 C22 1.536(4) .
N1 C26 1.529(4) .
N1 C14 1.514(4) .
C18 H18A 0.9700 .
C18 H18B 0.9700 .
C18 C19 1.505(5) .
O14 H14 0.8200 .
O14 C13 1.340(5) .
C4 C3 1.537(4) .
C4 C5 1.536(4) .
C4 C1 1.524(5) .
C4 C2 1.531(4) .
C3 H3A 0.9700 .
C3 H3B 0.9700 .
C5 H5A 0.9700 .
C5 H5B 0.9700 .
C15 H15A 0.9700 .
C15 H15B 0.9700 .
C15 C16 1.526(5) .
C15 C14 1.518(4) .
C13 O13 1.181(5) .
C13 C12 1.501(5) .
C19 H19A 0.9700 .
C19 H19B 0.9700 .
C19 C20 1.538(5) .
C1 H1A 0.9700 .
C1 H1B 0.9700 .
C2 H2A 0.9700 .
C2 H2B 0.9700 .
C23 H23A 0.9700 .
C23 H23B 0.9700 .
C23 C22 1.517(5) .
C23 C24 1.523(5) .
C16 H16A 0.9700 .
C16 H16B 0.9700 .
C16 C17 1.528(5) .
C22 H22A 0.9700 .
C22 H22B 0.9700 .
C26 H26A 0.9700 .
C26 H26B 0.9700 .
C26 C27 1.521(5) .
C17 H17A 0.9600 .
C17 H17B 0.9600 .
C17 H17C 0.9600 .
C21 H21A 0.9600 .
C21 H21B 0.9600 .
C21 H21C 0.9600 .
C21 C20 1.517(5) .
C14 H14A 0.9700 .
C14 H14B 0.9700 .
C6 O12 1.215(5) .
C6 C7 1.510(6) .
C20 H20A 0.9700 .
C20 H20B 0.9700 .
C11 H11 0.9300 .
C11 C12 1.394(6) .
C11 C10 1.378(6) .
C28 H28A 0.9700 .
C28 H28B 0.9700 .
C28 C29 1.445(7) .
C28 C27 1.535(5) .
C29 H29A 0.9600 .
C29 H29B 0.9600 .
C29 H29C 0.9600 .
C12 C7 1.393(6) .
C9 H9 0.9300 .
C9 C10 1.367(6) .
C9 C8 1.386(6) .
C7 C8 1.404(5) .
C10 H10 0.9300 .
C25 H25A 0.9600 .
C25 H25B 0.9600 .
C25 H25C 0.9600 .
C25 C24 1.512(5) .
C24 H24A 0.9700 .
C24 H24B 0.9700 .
C27 H27A 0.9700 .
C27 H27B 0.9700 .
C8 H8 0.9300 .

loop_
_geom_torsion_atom_site_label_1
_geom_torsion_atom_site_label_2
_geom_torsion_atom_site_label_3
_geom_torsion_atom_site_label_4
_geom_torsion
_geom_torsion_site_symmetry_1
_geom_torsion_site_symmetry_4
V1 V2 O10 V1 8.78(13) 3_775 .
V1 V2 O10 C3 -131.96(19) 3_775 .
V1 V2 O4 V1 180.0 3_775 .
V1 V2 O4 V2 49(100) 3_775 3_775
V1 V2 O4 V3 -84.75(2) 3_775 .
V1 V2 O4 V3 95.25(2) 3_775 3_775
V1 V2 O9 V3 42.24(8) 3_775 .
V1 V2 O9 C2 -177.6(2) 3_775 .
V1 V3 O7 V2 43.86(10) 3_775 3_775
V1 V3 O4 V1 180.0 3_775 .
V1 V3 O4 V2 -95.47(2) 3_775 3_775
V1 V3 O4 V2 84.53(2) 3_775 .
V1 V3 O4 V3 -21(41) 3_775 3_775
V1 V3 O8 V1 -12.33(13) 3_775 .
V1 V3 O8 C1 129.41(19) 3_775 .
V1 V3 O9 V2 -41.90(8) 3_775 .
V1 V3 O9 C2 178.7(2) 3_775 .
V1 O10 C3 C4 -68.1(3) . .
V1 O8 C1 C4 70.5(3) . .
V2 V1 O10 V2 -8.65(13) 3_775 .
V2 V1 O10 C3 132.07(19) 3_775 .
V2 V1 O6 V3 45.29(11) 3_775 3_775
V2 V1 O4 V1 -76(100) 3_775 3_775
V2 V1 O4 V2 180.0 3_775 .
V2 V1 O4 V3 -95.36(2) 3_775 3_775
V2 V1 O4 V3 84.64(2) 3_775 .
V2 V1 O8 V3 -40.82(8) 3_775 .
V2 V1 O8 C1 177.1(2) 3_775 .
V2 V3 O4 V1 95.47(2) 3_775 3_775
V2 V3 O4 V1 -84.53(2) 3_775 .
V2 V3 O4 V2 180.0 3_775 .
V2 V3 O4 V3 75(41) 3_775 3_775
V2 V3 O8 V1 40.83(8) 3_775 .
V2 V3 O8 C1 -177.4(2) 3_775 .
V2 V3 O9 V2 10.76(13) 3_775 .
V2 V3 O9 C2 -128.65(18) 3_775 .
V2 O10 C3 C4 69.5(3) . .
V2 O9 C2 C4 -66.4(3) . .
V3 V1 O5 V2 -50.09(10) 3_775 3_775
V3 V1 O10 V2 43.45(8) 3_775 .
V3 V1 O10 C3 -175.8(2) 3_775 .
V3 V1 O4 V1 20(100) 3_775 3_775
V3 V1 O4 V2 -84.64(2) 3_775 .
V3 V1 O4 V2 95.36(2) 3_775 3_775
V3 V1 O4 V3 180.0 3_775 .
V3 V1 O8 V3 12.58(13) 3_775 .
V3 V1 O8 C1 -129.54(18) 3_775 .
V3 V2 O10 V1 -43.52(8) 3_775 .
V3 V2 O10 C3 175.7(2) 3_775 .
V3 V2 O4 V1 84.75(2) 3_775 .
V3 V2 O4 V1 -95.25(2) 3_775 3_775
V3 V2 O4 V2 -47(100) 3_775 3_775
V3 V2 O4 V3 180.0 3_775 .
V3 V2 O9 V3 -10.77(13) 3_775 .
V3 V2 O9 C2 129.42(18) 3_775 .
V3 O8 C1 C4 -68.1(3) . .
V3 O9 C2 C4 69.7(3) . .
O5 V1 O10 V2 -10.8(3) . .
O5 V1 O10 C3 129.9(3) . .
O5 V1 O6 V3 79.57(13) . 3_775
O5 V1 O4 V1 -74(100) . 3_775
O5 V1 O4 V2 -177.98(7) . .
O5 V1 O4 V2 2.02(7) . 3_775
O5 V1 O4 V3 86.67(7) . .
O5 V1 O4 V3 -93.33(7) . 3_775
O5 V1 O8 V3 -74.46(11) . .
O5 V1 O8 C1 143.4(2) . .
O5 V2 O10 V1 21.2(3) 3_775 .
O5 V2 O10 C3 -119.5(3) 3_775 .
O5 V2 O4 V1 -178.04(7) 3_775 .
O5 V2 O4 V1 1.96(7) 3_775 3_775
O5 V2 O4 V2 51(100) 3_775 3_775
O5 V2 O4 V3 97.21(7) 3_775 3_775
O5 V2 O4 V3 -82.79(7) 3_775 .
O5 V2 O9 V3 75.45(11) 3_775 .
O5 V2 O9 C2 -144.4(2) 3_775 .
O10 V1 O5 V2 3.1(3) . 3_775
O10 V1 O6 V3 -79.03(12) . 3_775
O10 V1 O4 V1 109(100) . 3_775
O10 V1 O4 V2 -175.83(6) . 3_775
O10 V1 O4 V2 4.17(6) . .
O10 V1 O4 V3 -91.19(6) . .
O10 V1 O4 V3 88.81(6) . 3_775
O10 V1 O8 V3 85.05(11) . .
O10 V1 O8 C1 -57.1(2) . .
O10 V2 O4 V1 175.78(6) . 3_775
O10 V2 O4 V1 -4.22(6) . .
O10 V2 O4 V2 -136(100) . 3_775
O10 V2 O4 V3 91.03(6) . .
O10 V2 O4 V3 -88.97(6) . 3_775
O10 V2 O9 V3 -84.86(11) . .
O10 V2 O9 C2 55.3(2) . .
O7 V2 O10 V1 -76.79(11) 3_775 .
O7 V2 O10 C3 142.5(2) 3_775 .
O7 V2 O4 V1 -93.04(7) 3_775 3_775
O7 V2 O4 V1 86.95(7) 3_775 .
O7 V2 O4 V2 -44(100) 3_775 3_775
O7 V2 O4 V3 2.21(7) 3_775 3_775
O7 V2 O4 V3 -177.79(7) 3_775 .
O7 V2 O9 V3 -14.3(3) 3_775 .
O7 V2 O9 C2 125.9(3) 3_775 .
O7 V3 O4 V1 -82.37(7) . .
O7 V3 O4 V1 97.63(7) . 3_775
O7 V3 O4 V2 -177.84(7) . .
O7 V3 O4 V2 2.16(7) . 3_775
O7 V3 O4 V3 77(41) . 3_775
O7 V3 O8 V1 73.95(11) . .
O7 V3 O8 C1 -144.3(2) . .
O7 V3 O9 V2 25.1(3) . .
O7 V3 O9 C2 -114.3(3) . .
O6 V1 O5 V2 -82.09(12) . 3_775
O6 V1 O10 V2 75.87(11) . .
O6 V1 O10 C3 -143.4(2) . .
O6 V1 O4 V1 21(100) . 3_775
O6 V1 O4 V2 96.60(7) . 3_775
O6 V1 O4 V2 -83.40(7) . .
O6 V1 O4 V3 -178.76(7) . .
O6 V1 O4 V3 1.24(7) . 3_775
O6 V1 O8 V3 25.7(3) . .
O6 V1 O8 C1 -116.4(3) . .
O6 V3 O7 V2 78.12(13) 3_775 3_775
O6 V3 O4 V1 1.31(7) 3_775 3_775
O6 V3 O4 V1 -178.69(7) 3_775 .
O6 V3 O4 V2 85.84(8) 3_775 .
O6 V3 O4 V2 -94.16(8) 3_775 3_775
O6 V3 O4 V3 -19(41) 3_775 3_775
O6 V3 O8 V1 -19.4(3) 3_775 .
O6 V3 O8 C1 122.3(3) 3_775 .
O6 V3 O9 V2 -75.88(11) 3_775 .
O6 V3 O9 C2 144.7(2) 3_775 .
O4 V1 O5 V2 -2.62(9) . 3_775
O4 V1 O10 V2 -4.96(8) . .
O4 V1 O10 C3 135.8(2) . .
O4 V1 O6 V3 -1.70(10) . 3_775
O4 V1 O8 V3 7.09(8) . .
O4 V1 O8 C1 -135.0(2) . .
O4 V2 O10 V1 4.96(8) . .
O4 V2 O10 C3 -135.8(2) . .
O4 V2 O9 V3 -6.11(7) . .
O4 V2 O9 C2 134.1(2) . .
O4 V3 O7 V2 -2.89(9) . 3_775
O4 V3 O8 V1 -7.11(8) . .
O4 V3 O8 C1 134.6(2) . .
O4 V3 O9 V2 6.05(7) . .
O4 V3 O9 C2 -133.4(2) . .
O1 V2 O10 V1 178.40(11) . .
O1 V2 O10 C3 37.7(2) . .
O1 V2 O4 V1 125.5(6) . 3_775
O1 V2 O4 V1 -54.5(6) . .
O1 V2 O4 V2 174(100) . 3_775
O1 V2 O4 V3 40.7(6) . .
O1 V2 O4 V3 -139.3(6) . 3_775
O1 V2 O9 V3 178.83(11) . .
O1 V2 O9 C2 -41.0(2) . .
O8 V1 O5 V2 75.08(12) . 3_775
O8 V1 O10 V2 -84.27(11) . .
O8 V1 O10 C3 56.5(2) . .
O8 V1 O6 V3 -20.2(3) . 3_775
O8 V1 O4 V1 -166(100) . 3_775
O8 V1 O4 V2 89.27(7) . .
O8 V1 O4 V2 -90.73(7) . 3_775
O8 V1 O4 V3 -6.09(7) . .
O8 V1 O4 V3 173.91(7) . 3_775
O8 V3 O7 V2 -79.83(12) . 3_775
O8 V3 O4 V1 5.93(6) . .
O8 V3 O4 V1 -174.07(6) . 3_775
O8 V3 O4 V2 90.46(6) . 3_775
O8 V3 O4 V2 -89.54(6) . .
O8 V3 O4 V3 165(41) . 3_775
O8 V3 O9 V2 83.92(10) . .
O8 V3 O9 C2 -55.5(2) . .
O9 V2 O10 V1 83.56(11) . .
O9 V2 O10 C3 -57.2(2) . .
O9 V2 O4 V1 89.91(6) . 3_775
O9 V2 O4 V1 -90.09(6) . .
O9 V2 O4 V2 139(100) . 3_775
O9 V2 O4 V3 -174.84(6) . 3_775
O9 V2 O4 V3 5.16(6) . .
O9 V3 O7 V2 -21.8(3) . 3_775
O9 V3 O4 V1 -89.79(6) . 3_775
O9 V3 O4 V1 90.21(6) . .
O9 V3 O4 V2 174.74(6) . 3_775
O9 V3 O4 V2 -5.26(6) . .
O9 V3 O4 V3 -110(41) . 3_775
O9 V3 O8 V1 -86.55(11) . .
O9 V3 O8 C1 55.2(2) . .
O2 V1 O5 V2 172.74(12) . 3_775
O2 V1 O10 V2 179.30(12) . .
O2 V1 O10 C3 -40.0(2) . .
O2 V1 O6 V3 -174.50(13) . 3_775
O2 V1 O4 V1 140(100) . 3_775
O2 V1 O4 V2 36.0(7) . .
O2 V1 O4 V2 -144.0(7) . 3_775
O2 V1 O4 V3 -59.3(7) . .
O2 V1 O4 V3 120.7(7) . 3_775
O2 V1 O8 V3 -179.39(12) . .
O2 V1 O8 C1 38.5(2) . .
O3 V3 O7 V2 -175.29(12) . 3_775
O3 V3 O4 V1 -147.1(6) . 3_775
O3 V3 O4 V1 32.9(6) . .
O3 V3 O4 V2 117.5(6) . 3_775
O3 V3 O4 V2 -62.5(6) . .
O3 V3 O4 V3 -168(41) . 3_775
O3 V3 O8 V1 176.62(12) . .
O3 V3 O8 C1 -41.6(2) . .
O3 V3 O9 V2 179.11(11) . .
O3 V3 O9 C2 39.7(2) . .
O11 C6 C7 C12 -130.8(4) . .
O11 C6 C7 C8 53.3(5) . .
N1 C18 C19 C20 -175.5(3) . .
N1 C26 C27 C28 171.2(3) . .
C18 N1 C22 C23 70.1(4) . .
C18 N1 C26 C27 -178.4(3) . .
C18 N1 C14 C15 52.1(4) . .
C18 C19 C20 C21 179.4(3) . .
O14 C13 C12 C11 28.1(5) . .
O14 C13 C12 C7 -156.6(4) . .
C3 C4 C5 O11 53.4(3) . .
C3 C4 C1 O8 -62.1(3) . .
C3 C4 C2 O9 60.5(3) . .
C5 O11 C6 O12 5.5(6) . .
C5 O11 C6 C7 -168.6(3) . .
C5 C4 C3 O10 179.7(2) . .
C5 C4 C1 O8 179.8(2) . .
C5 C4 C2 O9 179.4(3) . .
C13 C12 C7 C6 11.0(6) . .
C13 C12 C7 C8 -173.2(4) . .
C1 C4 C3 O10 61.2(3) . .
C1 C4 C5 O11 172.9(3) . .
C1 C4 C2 O9 -61.8(3) . .
C2 C4 C3 O10 -60.9(3) . .
C2 C4 C5 O11 -67.7(3) . .
C2 C4 C1 O8 61.0(3) . .
O13 C13 C12 C11 -152.5(5) . .
O13 C13 C12 C7 22.7(6) . .
C16 C15 C14 N1 179.3(3) . .
C22 N1 C18 C19 172.5(3) . .
C22 N1 C26 C27 -60.2(4) . .
C22 N1 C14 C15 -67.2(4) . .
C22 C23 C24 C25 179.6(3) . .
C26 N1 C18 C19 -67.2(4) . .
C26 N1 C22 C23 -48.6(4) . .
C26 N1 C14 C15 171.5(3) . .
C14 N1 C18 C19 52.1(4) . .
C14 N1 C22 C23 -168.2(3) . .
C14 N1 C26 C27 60.2(4) . .
C14 C15 C16 C17 -178.6(3) . .
C6 O11 C5 C4 115.9(3) . .
C6 C7 C8 C9 175.1(4) . .
C11 C12 C7 C6 -173.6(4) . .
C11 C12 C7 C8 2.1(6) . .
O12 C6 C7 C12 55.2(7) . .
O12 C6 C7 C8 -120.7(5) . .
C29 C28 C27 C26 -72.4(5) . .
C12 C11 C10 C9 -0.5(7) . .
C12 C7 C8 C9 -0.9(6) . .
C10 C11 C12 C13 173.9(4) . .
C10 C11 C12 C7 -1.4(6) . .
C10 C9 C8 C7 -1.0(7) . .
C24 C23 C22 N1 -169.1(3) . .
C8 C9 C10 C11 1.8(7) . .
